data_1523143
loop_
_publ_author_name
'Zintl, E.'
'Harder, A.'

_publ_section_title
;
 Struktur der Platin-Thallium-Legierungen
;
_journal_issue 11
_journal_name_full
;
 Zeitschrift f\"ur Elektrochemie und angewandte physikalische Chemie
;
_journal_page_first 767
_journal_page_last 771
_journal_paper_doi 10.1002/bbpc.19350411104
_journal_volume 41
_journal_year 1935
_chemical_formula_sum 'Pt Tl'
_space_group_IT_number 191
_symmetry_space_group_name_Hall '-P 6 2'
_symmetry_space_group_name_H-M 'P 6/m m m'
_cell_angle_alpha 90
_cell_angle_beta 90
_cell_angle_gamma 120
_cell_formula_units_Z 3
_cell_length_a 5.605
_cell_length_b 5.605
_cell_length_c 4.639
_cell_volume 126.214
_citation_journal_id_ASTM ZEAPAA
_cod_data_source_file Zintl_ZEAPAA_1935_1862.cif
_cod_data_source_block Pt1Tl1
_cod_original_cell_volume 126.2136
_cod_original_formula_sum 'Pt1 Tl1'
_cod_database_code 1523143

loop_
_symmetry_equiv_pos_as_xyz
x,y,z
x-y,x,z
-y,x-y,z
-x,-y,z
-x+y,-x,z
y,-x+y,z
-y,-x,-z
x-y,-y,-z
x,x-y,-z
y,x,-z
-x+y,y,-z
-x,-x+y,-z
-x,-y,-z
-x+y,-x,-z
y,-x+y,-z
x,y,-z
x-y,x,-z
-y,x-y,-z
y,x,z
-x+y,y,z
-x,-x+y,z
-y,-x,z
x-y,-y,z
x,x-y,z

loop_
_atom_site_label
_atom_site_type_symbol
_atom_site_fract_x
_atom_site_fract_y
_atom_site_fract_z
_atom_site_occupancy
_atom_site_U_iso_or_equiv
Tl1 Tl 0.5 0 0 1 0.0
Pt1 Pt 0 0 0 1 0.0
Pt2 Pt 0.3333 0.6667 0.5 1 0.0
